data_4500806
loop_
_publ_author_name
'Banerjee, Debasis'
'Finkelstein, Jeffrey'
'Smirnov, A.'
'Forster, Paul M.'
'Borkowski, Lauren A.'
'Teat, Simon J.'
'Parise, John B.'

_publ_section_title
;
 Synthesis and Structural Characterization of Magnesium Based Coordination
 Networks in Different Solvents
;
_journal_issue 6
_journal_name_full 'Crystal Growth &amp; Design'
_journal_page_first 2572
_journal_paper_doi 10.1021/cg200327y
_journal_volume 11
_journal_year 2011
_chemical_formula_moiety 'C7 H7 Mg N O6'
_chemical_formula_sum 'C7 H7 Mg N O6'
_chemical_formula_weight 225.45
_chemical_name_systematic
; 
 ? 
;
_space_group_IT_number 15
_symmetry_cell_setting monoclinic
_symmetry_space_group_name_Hall '-C 2yc'
_symmetry_space_group_name_H-M 'C 1 2/c 1'
_atom_sites_solution_hydrogens geom
_atom_sites_solution_primary direct
_atom_sites_solution_secondary difmap
_audit_creation_method SHELXL-97
_cell_angle_alpha 90.00
_cell_angle_beta 106.4970(6)
_cell_angle_gamma 90.00
_cell_formula_units_Z 4
_cell_length_a 9.9364(5)
_cell_length_b 12.0694(6)
_cell_length_c 7.2763(4)
_cell_measurement_temperature 100(2)
_cell_volume 836.70(8)
_computing_structure_refinement 'SHELXL-97 (Sheldrick, 2008)'
_computing_structure_solution 'SHELXS-97 (Sheldrick, 2008)'
_diffrn_ambient_temperature 100(2)
_diffrn_measured_fraction_theta_full 0.977
_diffrn_measured_fraction_theta_max 0.977
_diffrn_radiation_monochromator graphite
_diffrn_radiation_source 'fine-focus sealed tube'
_diffrn_radiation_wavelength 0.77090
_diffrn_reflns_av_R_equivalents 0.0000
_diffrn_reflns_av_sigmaI/netI 0.0478
_diffrn_reflns_limit_h_max 13
_diffrn_reflns_limit_h_min -14
_diffrn_reflns_limit_k_max 17
_diffrn_reflns_limit_k_min 0
_diffrn_reflns_limit_l_max 10
_diffrn_reflns_limit_l_min 0
_diffrn_reflns_number 1258
_diffrn_reflns_theta_full 33.48
_diffrn_reflns_theta_max 33.48
_diffrn_reflns_theta_min 2.95
_exptl_absorpt_coefficient_mu 0.270
_exptl_absorpt_correction_T_max 0.746632
_exptl_absorpt_correction_T_min 0.581467
_exptl_absorpt_correction_type multi-scan
_exptl_crystal_density_diffrn 1.790
_exptl_crystal_density_method 'not measured'
_exptl_crystal_F_000 464
_exptl_crystal_size_max 0.1
_exptl_crystal_size_mid 0.04
_exptl_crystal_size_min 0.04
_refine_diff_density_max 0.575
_refine_diff_density_min -0.578
_refine_diff_density_rms 0.116
_refine_ls_extinction_method none
_refine_ls_goodness_of_fit_ref 1.066
_refine_ls_hydrogen_treatment mixed
_refine_ls_matrix_type full
_refine_ls_number_parameters 76
_refine_ls_number_reflns 1258
_refine_ls_number_restraints 2
_refine_ls_restrained_S_all 1.067
_refine_ls_R_factor_all 0.0537
_refine_ls_R_factor_gt 0.0520
_refine_ls_shift/su_max 0.000
_refine_ls_shift/su_mean 0.000
_refine_ls_structure_factor_coef Fsqd
_refine_ls_weighting_details 'calc w=1/[\s^2^(Fo^2^)+(0.1175P)^2^+0.6234P] where P=(Fo^2^+2Fc^2^)/3'
_refine_ls_weighting_scheme calc
_refine_ls_wR_factor_gt 0.1602
_refine_ls_wR_factor_ref 0.1621
_reflns_number_gt 1157
_reflns_number_total 1258
_reflns_threshold_expression >2sigma(I)
_cod_data_source_file cg200327y_si_003.cif
_cod_data_source_block c2c_5
_cod_depositor_comments
;
The following automatic conversions were performed:

'_symmetry_cell_setting' value 'Monoclinic' changed to 'monoclinic'
according to /home/saulius/struct/CIF-dictionaries/cif_core.dic
dictionary named 'cif_core.dic' version 2.4.1 from 2010-06-29.

Automatic conversion script
Id: cif_fix_values 1715 2011-07-08 13:25:40Z adriana 
;
_cod_original_cell_volume 836.70(7)
_cod_original_sg_symbol_H-M C2/c
_cod_database_code 4500806

loop_
_symmetry_equiv_pos_as_xyz
'x, y, z'
'-x, y, -z+1/2'
'x+1/2, y+1/2, z'
'-x+1/2, y+1/2, -z+1/2'
'-x, -y, -z'
'x, -y, z-1/2'
'-x+1/2, -y+1/2, -z'
'x+1/2, -y+1/2, z-1/2'

loop_
_atom_site_label
_atom_site_type_symbol
_atom_site_fract_x
_atom_site_fract_y
_atom_site_fract_z
_atom_site_U_iso_or_equiv
_atom_site_adp_type
_atom_site_occupancy
_atom_site_symmetry_multiplicity
_atom_site_calc_flag
_atom_site_refinement_flags
Mg1 Mg 0.5000 0.15697(5) 0.2500 0.0081(2) Uani 1 2 d S
O3 O 0.25166(11) 0.18195(9) 0.21191(15) 0.0110(3) Uani 1 1 d .
N8 N 0.0000 -0.15322(13) 0.2500 0.0079(3) Uani 1 2 d S
O1W O 0.54535(11) 0.16865(8) 0.53977(15) 0.0102(3) Uani 1 1 d D
H1O1 H 0.5995(19) 0.2129(16) 0.597(3) 0.012 Uiso 1 1 d D
H2O1 H 0.571(2) 0.1123(15) 0.602(3) 0.012 Uiso 1 1 d D
O2 O 0.36056(10) 0.02117(9) 0.25129(15) 0.0104(3) Uani 1 1 d .
C4 C 0.0000 0.07925(15) 0.2500 0.0082(4) Uani 1 2 d S
H4 H 0.0000 0.1580 0.2500 0.010 Uiso 1 2 calc SR
C5 C 0.11813(13) 0.02057(11) 0.23824(18) 0.0075(3) Uani 1 1 d .
C6 C 0.11132(13) -0.09501(11) 0.23205(18) 0.0081(3) Uani 1 1 d .
H6 H 0.1892 -0.1347 0.2142 0.010 Uiso 1 1 calc R
C7 C 0.25083(13) 0.07834(12) 0.23299(18) 0.0082(3) Uani 1 1 d .

loop_
_atom_site_aniso_label
_atom_site_aniso_U_11
_atom_site_aniso_U_22
_atom_site_aniso_U_33
_atom_site_aniso_U_23
_atom_site_aniso_U_13
_atom_site_aniso_U_12
Mg1 0.0085(4) 0.0062(4) 0.0099(4) 0.000 0.0031(3) 0.000
O3 0.0110(5) 0.0061(5) 0.0157(5) 0.0009(4) 0.0034(4) -0.0017(3)
N8 0.0068(7) 0.0065(7) 0.0101(7) 0.000 0.0023(6) 0.000
O1W 0.0121(5) 0.0081(5) 0.0100(5) 0.0000(3) 0.0024(4) -0.0005(3)
O2 0.0073(5) 0.0093(5) 0.0150(5) 0.0021(3) 0.0039(4) 0.0006(3)
C4 0.0079(8) 0.0058(7) 0.0108(8) 0.000 0.0025(6) 0.000
C5 0.0075(6) 0.0058(6) 0.0091(6) 0.0006(4) 0.0020(5) -0.0004(4)
C6 0.0068(6) 0.0075(6) 0.0097(6) 0.0000(4) 0.0019(4) -0.0002(4)
C7 0.0085(6) 0.0080(6) 0.0081(6) 0.0000(4) 0.0024(4) -0.0015(4)

loop_
_atom_type_symbol
_atom_type_description
_atom_type_scat_dispersion_real
_atom_type_scat_dispersion_imag
_atom_type_scat_source
C C -0.0020 0.0020 'International Tables Vol C Tables 4.2.6.8 and 6.1.1.4'
H H 0.0000 0.0000 'International Tables Vol C Tables 4.2.6.8 and 6.1.1.4'
N N -0.0031 0.0040 'International Tables Vol C Tables 4.2.6.8 and 6.1.1.4'
O O -0.0041 0.0073 'International Tables Vol C Tables 4.2.6.8 and 6.1.1.4'
Mg Mg 0.0518 0.0435 'International Tables Vol C Tables 4.2.6.8 and 6.1.1.4'

loop_
_geom_angle_atom_site_label_1
_geom_angle_atom_site_label_2
_geom_angle_atom_site_label_3
_geom_angle
_geom_angle_site_symmetry_1
_geom_angle_site_symmetry_3
O1W Mg1 O1W 172.04(7) . 2_655
O1W Mg1 O2 95.98(4) . 2_655
O1W Mg1 O2 90.10(4) 2_655 2_655
O1W Mg1 O2 90.10(4) . .
O1W Mg1 O2 95.98(4) 2_655 .
O2 Mg1 O2 80.53(6) 2_655 .
O1W Mg1 N8 86.02(3) . 3
O1W Mg1 N8 86.02(3) 2_655 3
O2 Mg1 N8 139.73(3) 2_655 3
O2 Mg1 N8 139.74(3) . 3
O1W Mg1 O3 91.64(4) . .
O1W Mg1 O3 87.37(4) 2_655 .
O2 Mg1 O3 137.04(5) 2_655 .
O2 Mg1 O3 57.19(4) . .
N8 Mg1 O3 82.85(3) 3 .
O1W Mg1 O3 87.37(4) . 2_655
O1W Mg1 O3 91.64(4) 2_655 2_655
O2 Mg1 O3 57.19(4) 2_655 2_655
O2 Mg1 O3 137.04(5) . 2_655
N8 Mg1 O3 82.85(3) 3 2_655
O3 Mg1 O3 165.70(6) . 2_655
O1W Mg1 C7 90.13(4) . .
O1W Mg1 C7 92.75(4) 2_655 .
O2 Mg1 C7 108.99(5) 2_655 .
O2 Mg1 C7 28.62(4) . .
N8 Mg1 C7 111.22(3) 3 .
O3 Mg1 C7 28.59(4) . .
O3 Mg1 C7 165.51(5) 2_655 .
O1W Mg1 C7 92.75(4) . 2_655
O1W Mg1 C7 90.13(4) 2_655 2_655
O2 Mg1 C7 28.62(4) 2_655 2_655
O2 Mg1 C7 108.99(5) . 2_655
N8 Mg1 C7 111.22(3) 3 2_655
O3 Mg1 C7 165.51(5) . 2_655
O3 Mg1 C7 28.59(4) 2_655 2_655
C7 Mg1 C7 137.55(7) . 2_655
C7 O3 Mg1 84.50(8) . .
C6 N8 C6 117.15(15) . 2
C6 N8 Mg1 121.42(8) . 3_445
C6 N8 Mg1 121.42(8) 2 3_445
C7 O2 Mg1 96.96(8) . .
C5 C4 C5 118.94(17) 2 .
C4 C5 C6 118.39(12) . .
C4 C5 C7 121.76(12) . .
C6 C5 C7 119.85(12) . .
N8 C6 C5 123.45(12) . .
O3 C7 O2 121.25(12) . .
O3 C7 C5 120.00(11) . .
O2 C7 C5 118.74(12) . .
O3 C7 Mg1 66.91(7) . .
O2 C7 Mg1 54.42(7) . .
C5 C7 Mg1 172.43(9) . .

loop_
_geom_bond_atom_site_label_1
_geom_bond_atom_site_label_2
_geom_bond_distance
_geom_bond_site_symmetry_2
Mg1 O1W 2.0320(10) .
Mg1 O1W 2.0320(10) 2_655
Mg1 O2 2.1479(11) 2_655
Mg1 O2 2.1479(11) .
Mg1 N8 2.2909(17) 3
Mg1 O3 2.4225(10) .
Mg1 O3 2.4225(10) 2_655
Mg1 C7 2.6214(13) .
Mg1 C7 2.6215(13) 2_655
O3 C7 1.2602(17) .
N8 C6 1.3477(14) .
N8 C6 1.3477(14) 2
N8 Mg1 2.2909(17) 3_445
O2 C7 1.2650(16) .
C4 C5 1.3941(15) 2
C4 C5 1.3942(15) .
C5 C6 1.3967(18) .
C5 C7 1.5016(18) .
